data_7119193
loop_
_publ_author_name
'Hickey, Anne K.'
'Mu\~noz, Salvador B'
'Lutz, Sean A.'
'Pink, Maren'
'Chen, Chun-Hsing'
'Smith, Jeremy M.'

_publ_section_title
;
 Arrested \a-hydride migration activates a phosphido ligand for C-H
 insertion.
;
_journal_issue 2
_journal_name_full 'Chemical communications (Cambridge, England)'
_journal_page_first 412
_journal_page_last 415
_journal_paper_doi 10.1039/c6cc07864h
_journal_volume 53
_journal_year 2016
_chemical_formula_moiety 'C51 H74 B Cl Fe N6, C4 H10 O'
_chemical_formula_sum 'C55 H84 B Cl Fe N6 O'
_chemical_formula_weight 947.39
_chemical_name_systematic
; 
 ? 
;
_space_group_IT_number 14
_symmetry_cell_setting monoclinic
_symmetry_space_group_name_Hall '-P 2yn'
_symmetry_space_group_name_H-M 'P 1 21/n 1'
_atom_sites_solution_hydrogens geom
_atom_sites_solution_primary direct
_atom_sites_solution_secondary difmap
_audit_creation_method SHELXL-97
_audit_update_record
;
2016-09-27 deposited with the CCDC.
2016-12-05 downloaded from the CCDC.
;
_cell_angle_alpha 90.00
_cell_angle_beta 104.370(9)
_cell_angle_gamma 90.00
_cell_formula_units_Z 4
_cell_length_a 11.3237(19)
_cell_length_b 25.174(4)
_cell_length_c 19.208(3)
_cell_measurement_reflns_used 9935
_cell_measurement_temperature 150(2)
_cell_measurement_theta_max 25.16
_cell_measurement_theta_min 2.38
_cell_volume 5304.2(15)
_computing_cell_refinement 'APEX II v2010.11.3 (Bruker, 2013)'
_computing_data_collection 'APEX II v2010.11.3 (Bruker, 2013)'
_computing_data_reduction 'APEX II v2010.11.3 (Bruker, 2013)'
_computing_molecular_graphics 'SHELXTL (Bruker, 2013)'
_computing_publication_material 'SHELXTL (Bruker, 2013)'
_computing_structure_refinement 'SHELXTL (Bruker, 2012)'
_computing_structure_solution 'SHELXTL (Bruker, 2013)'
_diffrn_ambient_temperature 150(2)
_diffrn_detector 'CCD area detector'
_diffrn_detector_area_resol_mean 83.33
_diffrn_detector_type 'Bruker APEXII'
_diffrn_measured_fraction_theta_full 0.968
_diffrn_measured_fraction_theta_max 0.968
_diffrn_measurement_details '0.50 degree frames measured for 20 seconds each'
_diffrn_measurement_device 'APEX Kappa Duo'
_diffrn_measurement_device_type Kappa
_diffrn_measurement_method 'omega and phi scans'
_diffrn_radiation_monochromator graphite
_diffrn_radiation_source 'fine-focus sealed tube'
_diffrn_radiation_type MoK\a
_diffrn_radiation_wavelength 0.71073
_diffrn_reflns_av_R_equivalents 0.0495
_diffrn_reflns_av_sigmaI/netI 0.0695
_diffrn_reflns_limit_h_max 13
_diffrn_reflns_limit_h_min -14
_diffrn_reflns_limit_k_max 32
_diffrn_reflns_limit_k_min 0
_diffrn_reflns_limit_l_max 24
_diffrn_reflns_limit_l_min 0
_diffrn_reflns_number 26753
_diffrn_reflns_theta_full 27.31
_diffrn_reflns_theta_max 27.31
_diffrn_reflns_theta_min 1.36
_exptl_absorpt_coefficient_mu 0.378
_exptl_absorpt_correction_T_max 0.9596
_exptl_absorpt_correction_T_min 0.9245
_exptl_absorpt_correction_type multi-scan
_exptl_absorpt_process_details 'SADABS, G Sheldrick; 2012'
_exptl_crystal_colour colorless
_exptl_crystal_density_diffrn 1.186
_exptl_crystal_density_method 'not measured'
_exptl_crystal_description block
_exptl_crystal_F_000 2048
_exptl_crystal_size_max 0.21
_exptl_crystal_size_mid 0.21
_exptl_crystal_size_min 0.11
_refine_diff_density_max 0.435
_refine_diff_density_min -0.436
_refine_diff_density_rms 0.061
_refine_ls_extinction_method none
_refine_ls_goodness_of_fit_ref 1.044
_refine_ls_hydrogen_treatment constr
_refine_ls_matrix_type full
_refine_ls_number_parameters 604
_refine_ls_number_reflns 11589
_refine_ls_number_restraints 32
_refine_ls_restrained_S_all 1.043
_refine_ls_R_factor_all 0.0882
_refine_ls_R_factor_gt 0.0513
_refine_ls_shift/su_max 0.002
_refine_ls_shift/su_mean 0.000
_refine_ls_structure_factor_coef Fsqd
_refine_ls_weighting_details 'calc w=1/[\s^2^(Fo^2^)+(0.0707P)^2^+0.0000P] where P=(Fo^2^+2Fc^2^)/3'
_refine_ls_weighting_scheme calc
_refine_ls_wR_factor_gt 0.1215
_refine_ls_wR_factor_ref 0.1320
_reflns_number_gt 7880
_reflns_number_total 11589
_reflns_threshold_expression >2sigma(I)
_cod_data_source_file c6cc07864h7.cif
_cod_data_source_block 14077
_cod_original_cell_volume 5304.1(15)
_cod_original_sg_symbol_H-M P2(1)/n
_cod_database_code 7119193

loop_
_symmetry_equiv_pos_as_xyz
'x, y, z'
'-x+1/2, y+1/2, -z+1/2'
'-x, -y, -z'
'x-1/2, -y-1/2, z-1/2'

loop_
_atom_site_label
_atom_site_type_symbol
_atom_site_fract_x
_atom_site_fract_y
_atom_site_fract_z
_atom_site_U_iso_or_equiv
_atom_site_adp_type
_atom_site_occupancy
_atom_site_symmetry_multiplicity
_atom_site_calc_flag
_atom_site_refinement_flags
_atom_site_disorder_assembly
_atom_site_disorder_group
Fe1 Fe 0.89264(3) 0.731493(11) 0.694968(16) 0.02093(10) Uani 1 1 d . . .
Cl1 Cl 0.93183(6) 0.77438(2) 0.59968(3) 0.03519(16) Uani 1 1 d . . .
N1 N 0.98667(16) 0.66670(6) 0.81943(9) 0.0198(4) Uani 1 1 d . . .
N2 N 1.14951(16) 0.67994(6) 0.78157(9) 0.0194(4) Uani 1 1 d . . .
N3 N 0.76458(16) 0.64807(6) 0.75435(9) 0.0197(4) Uani 1 1 d . . .
N4 N 0.66570(16) 0.64773(6) 0.64239(9) 0.0206(4) Uani 1 1 d . . .
N5 N 0.81294(16) 0.72845(6) 0.83021(9) 0.0205(4) Uani 1 1 d . . .
N6 N 0.77050(16) 0.80886(6) 0.79243(9) 0.0233(4) Uani 1 1 d . . .
B1 B 0.8512(2) 0.66867(9) 0.82606(13) 0.0211(5) Uani 1 1 d . . .
C1 C 1.02804(19) 0.69132(7) 0.76749(11) 0.0205(5) Uani 1 1 d . . .
C2 C 1.0829(2) 0.63950(8) 0.86508(11) 0.0230(5) Uani 1 1 d . . .
H2 H 1.0775 0.6189 0.9056 0.028 Uiso 1 1 calc R . .
C3 C 1.1844(2) 0.64737(7) 0.84214(11) 0.0211(5) Uani 1 1 d . A .
C4 C 1.3104(2) 0.62660(8) 0.87077(12) 0.0260(5) Uani 1 1 d D . .
H4 H 1.3459 0.6234 0.8282 0.031 Uiso 0.580(7) 1 calc PR A 1
H4D H 1.3435 0.6122 0.8309 0.031 Uiso 0.420(7) 1 calc PR A 2
C5 C 1.3113(6) 0.5702(2) 0.9011(4) 0.0390(16) Uani 0.580(7) 1 d PD A 1
H5A H 1.2751 0.5706 0.9430 0.047 Uiso 0.580(7) 1 calc PR A 1
H5B H 1.2612 0.5466 0.8641 0.047 Uiso 0.580(7) 1 calc PR A 1
C6 C 1.4413(6) 0.5488(3) 0.9239(4) 0.0469(15) Uani 0.580(7) 1 d PD A 1
H6A H 1.4404 0.5135 0.9463 0.056 Uiso 0.580(7) 1 calc PR A 1
H6B H 1.4736 0.5445 0.8809 0.056 Uiso 0.580(7) 1 calc PR A 1
C7 C 1.5241(7) 0.5854(3) 0.9766(4) 0.0383(14) Uani 0.580(7) 1 d PD A 1
H7A H 1.6082 0.5711 0.9880 0.046 Uiso 0.580(7) 1 calc PR A 1
H7B H 1.4970 0.5867 1.0217 0.046 Uiso 0.580(7) 1 calc PR A 1
C8 C 1.5242(14) 0.6416(7) 0.9466(14) 0.0408(12) Uani 0.580(7) 1 d PD A 1
H8A H 1.5737 0.6651 0.9840 0.049 Uiso 0.580(7) 1 calc PR A 1
H8B H 1.5619 0.6412 0.9053 0.049 Uiso 0.580(7) 1 calc PR A 1
C9 C 1.3950(15) 0.6635(4) 0.9224(9) 0.0299(18) Uani 0.580(7) 1 d PD A 1
H9A H 1.3624 0.6693 0.9651 0.036 Uiso 0.580(7) 1 calc PR A 1
H9B H 1.3973 0.6984 0.8989 0.036 Uiso 0.580(7) 1 calc PR A 1
C5D C 1.3063(10) 0.5827(3) 0.9265(5) 0.0390(16) Uani 0.420(7) 1 d PD A 2
H5C H 1.2744 0.5976 0.9659 0.047 Uiso 0.420(7) 1 calc PR A 2
H5D H 1.2507 0.5539 0.9033 0.047 Uiso 0.420(7) 1 calc PR A 2
C6D C 1.4342(9) 0.5600(3) 0.9573(5) 0.0469(15) Uani 0.420(7) 1 d PD A 2
H6C H 1.4300 0.5314 0.9920 0.056 Uiso 0.420(7) 1 calc PR A 2
H6D H 1.4650 0.5444 0.9179 0.056 Uiso 0.420(7) 1 calc PR A 2
C7D C 1.5223(11) 0.6031(4) 0.9950(6) 0.0383(14) Uani 0.420(7) 1 d PD A 2
H7C H 1.4969 0.6160 1.0377 0.046 Uiso 0.420(7) 1 calc PR A 2
H7D H 1.6054 0.5881 1.0112 0.046 Uiso 0.420(7) 1 calc PR A 2
C8D C 1.523(2) 0.6493(10) 0.9435(19) 0.0408(12) Uani 0.420(7) 1 d PD A 2
H8C H 1.5750 0.6782 0.9695 0.049 Uiso 0.420(7) 1 calc PR A 2
H8D H 1.5586 0.6372 0.9040 0.049 Uiso 0.420(7) 1 calc PR A 2
C9D C 1.395(2) 0.6704(6) 0.9120(13) 0.0299(18) Uani 0.420(7) 1 d PD A 2
H9C H 1.3984 0.7002 0.8790 0.036 Uiso 0.420(7) 1 calc PR A 2
H9D H 1.3608 0.6841 0.9513 0.036 Uiso 0.420(7) 1 calc PR A 2
C10 C 1.2331(2) 0.70097(7) 0.74076(11) 0.0212(5) Uani 1 1 d . . .
H10 H 1.3153 0.6855 0.7628 0.025 Uiso 1 1 calc R . .
C11 C 1.1988(2) 0.68356(8) 0.66297(12) 0.0272(5) Uani 1 1 d . . .
H11A H 1.1171 0.6976 0.6391 0.033 Uiso 1 1 calc R . .
H11B H 1.1951 0.6443 0.6604 0.033 Uiso 1 1 calc R . .
C12 C 1.2923(2) 0.70385(9) 0.62444(13) 0.0343(6) Uani 1 1 d . . .
H12A H 1.2664 0.6941 0.5730 0.041 Uiso 1 1 calc R . .
H12B H 1.3720 0.6867 0.6452 0.041 Uiso 1 1 calc R . .
C13 C 1.3064(3) 0.76407(9) 0.63132(15) 0.0410(7) Uani 1 1 d . . .
H13A H 1.3702 0.7760 0.6077 0.049 Uiso 1 1 calc R . .
H13B H 1.2288 0.7814 0.6067 0.049 Uiso 1 1 calc R . .
C14 C 1.3408(3) 0.78041(9) 0.70942(16) 0.0430(7) Uani 1 1 d . . .
H14A H 1.3471 0.8196 0.7128 0.052 Uiso 1 1 calc R . .
H14B H 1.4215 0.7653 0.7331 0.052 Uiso 1 1 calc R . .
C15 C 1.2462(2) 0.76112(8) 0.74804(14) 0.0321(6) Uani 1 1 d . . .
H15A H 1.2719 0.7710 0.7995 0.039 Uiso 1 1 calc R . .
H15B H 1.1668 0.7783 0.7269 0.039 Uiso 1 1 calc R . .
C16 C 0.76395(19) 0.66976(8) 0.68918(11) 0.0210(5) Uani 1 1 d . . .
C17 C 0.66577(19) 0.61455(7) 0.74749(11) 0.0215(5) Uani 1 1 d . . .
H17 H 0.6451 0.5956 0.7856 0.026 Uiso 1 1 calc R . .
C18 C 0.60360(19) 0.61316(7) 0.67801(11) 0.0203(5) Uani 1 1 d . . .
C19 C 0.4971(2) 0.57932(8) 0.64222(11) 0.0221(5) Uani 1 1 d . . .
H19 H 0.4465 0.6000 0.6010 0.026 Uiso 1 1 calc R . .
C20 C 0.4166(2) 0.56548(8) 0.69287(12) 0.0254(5) Uani 1 1 d . . .
H20A H 0.4643 0.5446 0.7340 0.031 Uiso 1 1 calc R . .
H20B H 0.3892 0.5986 0.7120 0.031 Uiso 1 1 calc R . .
C21 C 0.3059(2) 0.53347(9) 0.65335(13) 0.0313(5) Uani 1 1 d . . .
H21A H 0.2551 0.5554 0.6145 0.038 Uiso 1 1 calc R . .
H21B H 0.2561 0.5240 0.6872 0.038 Uiso 1 1 calc R . .
C22 C 0.3445(2) 0.48279(9) 0.62113(14) 0.0374(6) Uani 1 1 d . . .
H22A H 0.3863 0.4588 0.6604 0.045 Uiso 1 1 calc R . .
H22B H 0.2711 0.4643 0.5928 0.045 Uiso 1 1 calc R . .
C23 C 0.4293(2) 0.49480(9) 0.57309(13) 0.0376(6) Uani 1 1 d . . .
H23A H 0.3836 0.5141 0.5298 0.045 Uiso 1 1 calc R . .
H23B H 0.4588 0.4610 0.5571 0.045 Uiso 1 1 calc R . .
C24 C 0.5385(2) 0.52831(8) 0.61203(12) 0.0294(5) Uani 1 1 d . . .
H24A H 0.5899 0.5073 0.6518 0.035 Uiso 1 1 calc R . .
H24B H 0.5885 0.5375 0.5782 0.035 Uiso 1 1 calc R . .
C25 C 0.6246(2) 0.66204(8) 0.56610(10) 0.0214(5) Uani 1 1 d . . .
H25 H 0.5429 0.6452 0.5472 0.026 Uiso 1 1 calc R . .
C26 C 0.7075(2) 0.64075(8) 0.52179(11) 0.0254(5) Uani 1 1 d . . .
H26A H 0.7156 0.6018 0.5279 0.030 Uiso 1 1 calc R . .
H26B H 0.7895 0.6567 0.5385 0.030 Uiso 1 1 calc R . .
C27 C 0.6547(2) 0.65405(9) 0.44268(12) 0.0322(6) Uani 1 1 d . . .
H27A H 0.7103 0.6407 0.4141 0.039 Uiso 1 1 calc R . .
H27B H 0.5751 0.6360 0.4254 0.039 Uiso 1 1 calc R . .
C28 C 0.6377(2) 0.71349(9) 0.43148(12) 0.0346(6) Uani 1 1 d . . .
H28A H 0.7182 0.7312 0.4444 0.042 Uiso 1 1 calc R . .
H28B H 0.5999 0.7208 0.3801 0.042 Uiso 1 1 calc R . .
C29 C 0.5577(2) 0.73587(9) 0.47689(12) 0.0328(6) Uani 1 1 d . . .
H29A H 0.4741 0.7215 0.4598 0.039 Uiso 1 1 calc R . .
H29B H 0.5531 0.7750 0.4715 0.039 Uiso 1 1 calc R . .
C30 C 0.6074(2) 0.72184(8) 0.55596(12) 0.0276(5) Uani 1 1 d . . .
H30A H 0.6865 0.7399 0.5747 0.033 Uiso 1 1 calc R . .
H30B H 0.5502 0.7346 0.5837 0.033 Uiso 1 1 calc R . .
C31 C 0.8310(2) 0.76418(8) 0.78016(11) 0.0227(5) Uani 1 1 d . . .
C32 C 0.7377(2) 0.75012(8) 0.86908(11) 0.0220(5) Uani 1 1 d . . .
H32 H 0.7092 0.7324 0.9054 0.026 Uiso 1 1 calc R . .
C33 C 0.7111(2) 0.80057(8) 0.84721(11) 0.0233(5) Uani 1 1 d . . .
C34 C 0.6352(2) 0.84132(8) 0.87267(12) 0.0268(5) Uani 1 1 d . . .
H34 H 0.5822 0.8587 0.8292 0.032 Uiso 1 1 calc R . .
C35 C 0.5518(2) 0.81502(10) 0.91350(14) 0.0381(6) Uani 1 1 d . . .
H35A H 0.6019 0.7965 0.9562 0.046 Uiso 1 1 calc R . .
H35B H 0.5006 0.7882 0.8823 0.046 Uiso 1 1 calc R . .
C36 C 0.4697(3) 0.85548(13) 0.93762(17) 0.0581(8) Uani 1 1 d . . .
H36A H 0.4134 0.8712 0.8948 0.070 Uiso 1 1 calc R . .
H36B H 0.4200 0.8372 0.9661 0.070 Uiso 1 1 calc R . .
C37 C 0.5425(3) 0.89897(12) 0.98216(16) 0.0619(9) Uani 1 1 d . . .
H37A H 0.5914 0.8839 1.0279 0.074 Uiso 1 1 calc R . .
H37B H 0.4864 0.9258 0.9938 0.074 Uiso 1 1 calc R . .
C38 C 0.6270(3) 0.92553(10) 0.94220(15) 0.0531(8) Uani 1 1 d . . .
H38A H 0.6774 0.9524 0.9738 0.064 Uiso 1 1 calc R . .
H38B H 0.5776 0.9440 0.8993 0.064 Uiso 1 1 calc R . .
C39 C 0.7104(2) 0.88499(9) 0.91875(13) 0.0356(6) Uani 1 1 d . . .
H39A H 0.7611 0.9032 0.8909 0.043 Uiso 1 1 calc R . .
H39B H 0.7655 0.8689 0.9618 0.043 Uiso 1 1 calc R . .
C40 C 0.7637(2) 0.85752(8) 0.74917(12) 0.0255(5) Uani 1 1 d . . .
H40 H 0.7200 0.8850 0.7709 0.031 Uiso 1 1 calc R . .
C41 C 0.8903(2) 0.87872(9) 0.75211(13) 0.0339(6) Uani 1 1 d . . .
H41A H 0.9381 0.8512 0.7344 0.041 Uiso 1 1 calc R . .
H41B H 0.9326 0.8870 0.8025 0.041 Uiso 1 1 calc R . .
C42 C 0.8833(2) 0.92893(9) 0.70612(14) 0.0408(7) Uani 1 1 d . . .
H42A H 0.8424 0.9576 0.7266 0.049 Uiso 1 1 calc R . .
H42B H 0.9668 0.9410 0.7066 0.049 Uiso 1 1 calc R . .
C43 C 0.8136(2) 0.91794(9) 0.62993(13) 0.0351(6) Uani 1 1 d . . .
H43A H 0.8576 0.8909 0.6086 0.042 Uiso 1 1 calc R . .
H43B H 0.8088 0.9509 0.6012 0.042 Uiso 1 1 calc R . .
C44 C 0.6863(2) 0.89830(9) 0.62676(13) 0.0353(6) Uani 1 1 d . . .
H44A H 0.6438 0.8904 0.5763 0.042 Uiso 1 1 calc R . .
H44B H 0.6400 0.9264 0.6444 0.042 Uiso 1 1 calc R . .
C45 C 0.6901(2) 0.84829(8) 0.67249(12) 0.0291(5) Uani 1 1 d . . .
H45A H 0.6059 0.8379 0.6728 0.035 Uiso 1 1 calc R . .
H45B H 0.7269 0.8188 0.6510 0.035 Uiso 1 1 calc R . .
C46 C 0.84509(19) 0.63142(7) 0.89376(11) 0.0198(4) Uani 1 1 d . . .
C47 C 0.84930(19) 0.57609(8) 0.88571(11) 0.0236(5) Uani 1 1 d . . .
H47 H 0.8419 0.5620 0.8389 0.028 Uiso 1 1 calc R . .
C48 C 0.8637(2) 0.54131(8) 0.94263(12) 0.0285(5) Uani 1 1 d . . .
H48 H 0.8679 0.5042 0.9348 0.034 Uiso 1 1 calc R . .
C49 C 0.8719(2) 0.56053(8) 1.01098(12) 0.0293(5) Uani 1 1 d . . .
H49 H 0.8807 0.5368 1.0504 0.035 Uiso 1 1 calc R . .
C50 C 0.8672(2) 0.61444(8) 1.02126(12) 0.0270(5) Uani 1 1 d . . .
H50 H 0.8722 0.6280 1.0681 0.032 Uiso 1 1 calc R . .
C51 C 0.85517(19) 0.64932(8) 0.96381(11) 0.0206(5) Uani 1 1 d . . .
H51 H 0.8538 0.6864 0.9725 0.025 Uiso 1 1 calc R . .
C1S C -0.0403(4) 0.55172(13) 0.6861(2) 0.0889(13) Uani 1 1 d . . .
H1S1 H 0.0231 0.5789 0.7005 0.133 Uiso 1 1 calc R . .
H1S2 H -0.1199 0.5672 0.6857 0.133 Uiso 1 1 calc R . .
H1S3 H -0.0410 0.5386 0.6380 0.133 Uiso 1 1 calc R . .
C2S C -0.0146(4) 0.50679(15) 0.7383(2) 0.0798(11) Uani 1 1 d . . .
H2S1 H -0.0108 0.5201 0.7873 0.096 Uiso 1 1 calc R . .
H2S2 H -0.0812 0.4803 0.7257 0.096 Uiso 1 1 calc R . .
O1S O 0.0940(2) 0.48321(8) 0.73700(12) 0.0647(6) Uani 1 1 d . . .
C3S C 0.1308(4) 0.44206(13) 0.78817(17) 0.0683(10) Uani 1 1 d . . .
H3S1 H 0.0754 0.4112 0.7750 0.082 Uiso 1 1 calc R . .
H3S2 H 0.1258 0.4547 0.8362 0.082 Uiso 1 1 calc R . .
C4S C 0.2563(4) 0.42577(16) 0.7908(2) 0.0954(14) Uani 1 1 d . . .
H4S1 H 0.2604 0.4122 0.7436 0.143 Uiso 1 1 calc R . .
H4S2 H 0.2815 0.3978 0.8269 0.143 Uiso 1 1 calc R . .
H4S3 H 0.3108 0.4564 0.8035 0.143 Uiso 1 1 calc R . .

loop_
_atom_site_aniso_label
_atom_site_aniso_U_11
_atom_site_aniso_U_22
_atom_site_aniso_U_33
_atom_site_aniso_U_23
_atom_site_aniso_U_13
_atom_site_aniso_U_12
Fe1 0.02133(18) 0.02511(15) 0.01540(17) 0.00478(11) 0.00273(13) 0.00073(12)
Cl1 0.0339(4) 0.0451(3) 0.0281(3) 0.0181(2) 0.0106(3) 0.0068(3)
N1 0.0218(10) 0.0219(8) 0.0139(9) 0.0023(6) 0.0008(8) 0.0000(7)
N2 0.0205(10) 0.0240(8) 0.0123(9) 0.0000(7) 0.0013(8) 0.0004(7)
N3 0.0201(10) 0.0241(8) 0.0132(9) 0.0016(7) 0.0009(8) -0.0018(7)
N4 0.0214(10) 0.0262(8) 0.0127(9) 0.0023(7) 0.0015(8) -0.0009(7)
N5 0.0214(10) 0.0258(8) 0.0141(9) 0.0032(7) 0.0037(8) -0.0019(7)
N6 0.0247(11) 0.0233(8) 0.0216(10) 0.0019(7) 0.0054(8) 0.0019(7)
B1 0.0207(14) 0.0276(11) 0.0136(12) -0.0015(9) 0.0014(11) -0.0026(10)
C1 0.0227(12) 0.0235(10) 0.0147(11) -0.0001(8) 0.0035(9) -0.0015(8)
C2 0.0240(13) 0.0250(10) 0.0170(11) 0.0040(8) -0.0006(10) -0.0006(9)
C3 0.0248(12) 0.0226(10) 0.0133(11) 0.0008(8) -0.0004(9) -0.0028(8)
C4 0.0231(13) 0.0314(11) 0.0211(12) 0.0052(9) 0.0010(10) 0.0030(9)
C5 0.0330(18) 0.029(3) 0.046(4) 0.007(2) -0.009(3) 0.001(2)
C6 0.044(2) 0.042(3) 0.046(4) 0.012(3) -0.004(3) 0.0170(19)
C7 0.0235(16) 0.055(5) 0.031(4) 0.005(3) -0.005(2) 0.012(3)
C8 0.0233(15) 0.059(4) 0.036(2) 0.004(3) -0.0004(13) 0.003(2)
C9 0.0233(13) 0.039(3) 0.024(4) 0.002(2) 0.000(2) 0.001(2)
C5D 0.0330(18) 0.029(3) 0.046(4) 0.007(2) -0.009(3) 0.001(2)
C6D 0.044(2) 0.042(3) 0.046(4) 0.012(3) -0.004(3) 0.0170(19)
C7D 0.0235(16) 0.055(5) 0.031(4) 0.005(3) -0.005(2) 0.012(3)
C8D 0.0233(15) 0.059(4) 0.036(2) 0.004(3) -0.0004(13) 0.003(2)
C9D 0.0233(13) 0.039(3) 0.024(4) 0.002(2) 0.000(2) 0.001(2)
C10 0.0212(12) 0.0256(10) 0.0172(11) 0.0010(8) 0.0052(10) 0.0008(8)
C11 0.0279(13) 0.0311(11) 0.0217(12) 0.0003(9) 0.0049(10) 0.0025(9)
C12 0.0365(15) 0.0453(13) 0.0234(13) 0.0047(10) 0.0123(12) 0.0072(11)
C13 0.0394(16) 0.0455(14) 0.0442(17) 0.0197(12) 0.0216(14) 0.0089(12)
C14 0.0423(17) 0.0303(12) 0.063(2) 0.0021(12) 0.0261(15) -0.0062(11)
C15 0.0371(15) 0.0275(11) 0.0352(14) -0.0035(9) 0.0155(12) -0.0054(10)
C16 0.0200(12) 0.0272(10) 0.0139(11) 0.0027(8) 0.0004(9) 0.0028(8)
C17 0.0242(12) 0.0243(10) 0.0161(11) 0.0017(8) 0.0054(10) -0.0019(8)
C18 0.0202(12) 0.0244(10) 0.0164(11) 0.0017(8) 0.0045(9) -0.0002(8)
C19 0.0223(12) 0.0275(10) 0.0146(11) 0.0009(8) 0.0013(9) -0.0031(8)
C20 0.0251(13) 0.0280(10) 0.0230(12) 0.0005(8) 0.0056(10) -0.0012(9)
C21 0.0295(14) 0.0371(12) 0.0284(13) -0.0004(10) 0.0094(11) -0.0052(10)
C22 0.0393(16) 0.0364(13) 0.0381(15) -0.0060(10) 0.0124(13) -0.0152(11)
C23 0.0465(17) 0.0375(12) 0.0318(14) -0.0141(10) 0.0154(13) -0.0140(11)
C24 0.0328(14) 0.0332(11) 0.0246(13) -0.0052(9) 0.0117(11) -0.0068(10)
C25 0.0213(12) 0.0317(11) 0.0096(10) 0.0030(8) 0.0007(9) -0.0014(9)
C26 0.0295(13) 0.0286(10) 0.0165(11) 0.0026(8) 0.0027(10) 0.0019(9)
C27 0.0369(15) 0.0410(12) 0.0181(12) -0.0004(9) 0.0059(11) -0.0003(11)
C28 0.0365(15) 0.0464(13) 0.0177(12) 0.0126(10) 0.0006(11) 0.0011(11)
C29 0.0310(14) 0.0407(13) 0.0246(13) 0.0115(10) 0.0027(11) 0.0079(10)
C30 0.0289(13) 0.0336(11) 0.0207(12) 0.0046(9) 0.0071(10) 0.0100(9)
C31 0.0227(12) 0.0271(10) 0.0165(11) 0.0021(8) 0.0012(10) -0.0007(9)
C32 0.0222(12) 0.0288(10) 0.0152(11) 0.0001(8) 0.0046(10) -0.0024(9)
C33 0.0189(12) 0.0309(11) 0.0192(12) -0.0008(8) 0.0034(10) -0.0008(9)
C34 0.0260(13) 0.0345(11) 0.0196(12) 0.0020(9) 0.0049(10) 0.0088(9)
C35 0.0282(14) 0.0532(15) 0.0353(15) 0.0007(11) 0.0122(12) 0.0020(11)
C36 0.0429(18) 0.090(2) 0.0487(19) 0.0042(16) 0.0248(16) 0.0234(16)
C37 0.076(2) 0.075(2) 0.0383(18) -0.0024(15) 0.0221(17) 0.0371(18)
C38 0.078(2) 0.0462(15) 0.0316(16) -0.0060(12) 0.0068(16) 0.0266(15)
C39 0.0430(16) 0.0345(12) 0.0281(14) -0.0033(10) 0.0064(12) 0.0031(11)
C40 0.0295(13) 0.0223(10) 0.0238(12) 0.0048(8) 0.0051(10) 0.0043(9)
C41 0.0308(14) 0.0341(12) 0.0307(14) 0.0088(10) -0.0037(11) -0.0080(10)
C42 0.0375(16) 0.0362(13) 0.0456(17) 0.0106(11) 0.0044(13) -0.0085(11)
C43 0.0372(15) 0.0346(12) 0.0358(15) 0.0132(10) 0.0133(12) 0.0062(10)
C44 0.0328(15) 0.0381(12) 0.0317(14) 0.0138(10) 0.0018(12) 0.0058(10)
C45 0.0233(13) 0.0327(11) 0.0273(13) 0.0055(9) -0.0014(11) 0.0000(9)
C46 0.0148(11) 0.0276(10) 0.0157(11) 0.0023(8) 0.0013(9) -0.0010(8)
C47 0.0227(12) 0.0297(11) 0.0161(11) -0.0002(8) 0.0005(10) -0.0004(9)
C48 0.0289(14) 0.0249(10) 0.0280(13) 0.0029(9) -0.0002(11) -0.0018(9)
C49 0.0321(14) 0.0326(11) 0.0211(12) 0.0116(9) 0.0024(11) 0.0007(10)
C50 0.0296(13) 0.0375(12) 0.0130(11) 0.0007(9) 0.0035(10) 0.0017(10)
C51 0.0196(12) 0.0240(10) 0.0167(11) -0.0009(8) 0.0018(9) -0.0012(8)
C1S 0.083(3) 0.0461(18) 0.149(4) -0.023(2) 0.050(3) 0.0059(18)
C2S 0.081(3) 0.084(3) 0.084(3) -0.027(2) 0.041(2) -0.002(2)
O1S 0.0792(17) 0.0533(12) 0.0786(16) 0.0024(11) 0.0516(14) -0.0042(11)
C3S 0.095(3) 0.075(2) 0.0389(19) 0.0056(16) 0.0255(19) -0.023(2)
C4S 0.078(3) 0.100(3) 0.102(3) 0.037(2) 0.012(3) -0.017(2)

loop_
_atom_type_symbol
_atom_type_description
_atom_type_scat_dispersion_real
_atom_type_scat_dispersion_imag
_atom_type_scat_source
C C 0.0033 0.0016 'International Tables Vol C Tables 4.2.6.8 and 6.1.1.4'
H H 0.0000 0.0000 'International Tables Vol C Tables 4.2.6.8 and 6.1.1.4'
B B 0.0013 0.0007 'International Tables Vol C Tables 4.2.6.8 and 6.1.1.4'
N N 0.0061 0.0033 'International Tables Vol C Tables 4.2.6.8 and 6.1.1.4'
O O 0.0106 0.0060 'International Tables Vol C Tables 4.2.6.8 and 6.1.1.4'
Cl Cl 0.1484 0.1585 'International Tables Vol C Tables 4.2.6.8 and 6.1.1.4'
Fe Fe 0.3463 0.8444 'International Tables Vol C Tables 4.2.6.8 and 6.1.1.4'

loop_
_geom_angle_atom_site_label_1
_geom_angle_atom_site_label_2
_geom_angle_atom_site_label_3
_geom_angle
C1 Fe1 C31 90.05(8)
C1 Fe1 C16 93.57(8)
C31 Fe1 C16 88.34(8)
C1 Fe1 Cl1 121.22(6)
C31 Fe1 Cl1 127.85(6)
C16 Fe1 Cl1 125.41(6)
C1 N1 C2 109.19(18)
C1 N1 B1 124.68(17)
C2 N1 B1 126.13(17)
C1 N2 C3 110.53(18)
C1 N2 C10 124.74(16)
C3 N2 C10 124.67(17)
C16 N3 C17 109.72(17)
C16 N3 B1 122.24(17)
C17 N3 B1 126.96(18)
C16 N4 C18 110.96(17)
C16 N4 C25 124.27(17)
C18 N4 C25 124.56(17)
C31 N5 C32 109.94(17)
C31 N5 B1 120.12(18)
C32 N5 B1 128.42(17)
C31 N6 C33 111.23(17)
C31 N6 C40 123.07(19)
C33 N6 C40 125.57(17)
N3 B1 N1 109.21(17)
N3 B1 N5 103.94(16)
N1 B1 N5 108.71(16)
N3 B1 C46 111.85(17)
N1 B1 C46 106.51(16)
N5 B1 C46 116.49(18)
N1 C1 N2 105.91(17)
N1 C1 Fe1 112.78(15)
N2 C1 Fe1 141.31(15)
C3 C2 N1 108.61(18)
C3 C2 H2 125.7
N1 C2 H2 125.7
C2 C3 N2 105.75(18)
C2 C3 C4 130.22(19)
N2 C3 C4 124.0(2)
C3 C4 C9 114.7(7)
C3 C4 C5 112.3(3)
C9 C4 C5 112.1(5)
C3 C4 C9D 110.7(9)
C9 C4 C9D 9.9(14)
C5 C4 C9D 121.5(7)
C3 C4 C5D 108.3(4)
C9 C4 C5D 96.2(7)
C5 C4 C5D 22.2(4)
C9D C4 C5D 106.1(9)
C3 C4 H4 105.6
C9 C4 H4 105.6
C5 C4 H4 105.6
C9D C4 H4 98.9
C5D C4 H4 126.5
C3 C4 H4D 110.6
C9 C4 H4D 115.4
C5 C4 H4D 89.2
C9D C4 H4D 110.6
C5D C4 H4D 110.6
H4 C4 H4D 16.6
C6 C5 C4 110.5(5)
C6 C5 H5A 109.5
C4 C5 H5A 109.5
C6 C5 H5B 109.5
C4 C5 H5B 109.5
H5A C5 H5B 108.1
C7 C6 C5 111.8(5)
C7 C6 H6A 109.2
C5 C6 H6A 109.2
C7 C6 H6B 109.2
C5 C6 H6B 109.2
H6A C6 H6B 107.9
C6 C7 C8 111.8(8)
C6 C7 H7A 109.3
C8 C7 H7A 109.3
C6 C7 H7B 109.3
C8 C7 H7B 109.3
H7A C7 H7B 107.9
C9 C8 C7 111.1(9)
C9 C8 H8A 109.4
C7 C8 H8A 109.4
C9 C8 H8B 109.4
C7 C8 H8B 109.4
H8A C8 H8B 108.0
C4 C9 C8 112.4(11)
C4 C9 H9A 109.1
C8 C9 H9A 109.1
C4 C9 H9B 109.1
C8 C9 H9B 109.1
H9A C9 H9B 107.9
C6D C5D C4 110.1(8)
C6D C5D H5C 109.6
C4 C5D H5C 109.6
C6D C5D H5D 109.6
C4 C5D H5D 109.6
H5C C5D H5D 108.1
C7D C6D C5D 111.2(7)
C7D C6D H6C 109.4
C5D C6D H6C 109.4
C7D C6D H6D 109.4
C5D C6D H6D 109.4
H6C C6D H6D 108.0
C8D C7D C6D 110.0(12)
C8D C7D H7C 109.7
C6D C7D H7C 109.7
C8D C7D H7D 109.7
C6D C7D H7D 109.7
H7C C7D H7D 108.2
C9D C8D C7D 111.4(15)
C9D C8D H8C 109.4
C7D C8D H8C 109.4
C9D C8D H8D 109.4
C7D C8D H8D 109.4
H8C C8D H8D 108.0
C8D C9D C4 111.2(14)
C8D C9D H9C 109.4
C4 C9D H9C 109.4
C8D C9D H9D 109.4
C4 C9D H9D 109.4
H9C C9D H9D 108.0
N2 C10 C11 112.36(17)
N2 C10 C15 111.70(17)
C11 C10 C15 111.95(17)
N2 C10 H10 106.8
C11 C10 H10 106.8
C15 C10 H10 106.8
C10 C11 C12 110.07(18)
C10 C11 H11A 109.6
C12 C11 H11A 109.6
C10 C11 H11B 109.6
C12 C11 H11B 109.6
H11A C11 H11B 108.2
C11 C12 C13 111.20(19)
C11 C12 H12A 109.4
C13 C12 H12A 109.4
C11 C12 H12B 109.4
C13 C12 H12B 109.4
H12A C12 H12B 108.0
C14 C13 C12 110.60(19)
C14 C13 H13A 109.5
C12 C13 H13A 109.5
C14 C13 H13B 109.5
C12 C13 H13B 109.5
H13A C13 H13B 108.1
C13 C14 C15 110.9(2)
C13 C14 H14A 109.5
C15 C14 H14A 109.5
C13 C14 H14B 109.5
C15 C14 H14B 109.5
H14A C14 H14B 108.0
C10 C15 C14 109.61(18)
C10 C15 H15A 109.7
C14 C15 H15A 109.7
C10 C15 H15B 109.7
C14 C15 H15B 109.7
H15A C15 H15B 108.2
N4 C16 N3 105.06(17)
N4 C16 Fe1 140.63(15)
N3 C16 Fe1 113.55(13)
C18 C17 N3 108.81(19)
C18 C17 H17 125.6
N3 C17 H17 125.6
C17 C18 N4 105.42(18)
C17 C18 C19 129.32(19)
N4 C18 C19 125.07(18)
C18 C19 C24 111.36(18)
C18 C19 C20 112.14(17)
C24 C19 C20 109.69(17)
C18 C19 H19 107.8
C24 C19 H19 107.8
C20 C19 H19 107.8
C21 C20 C19 110.48(18)
C21 C20 H20A 109.6
C19 C20 H20A 109.6
C21 C20 H20B 109.6
C19 C20 H20B 109.6
H20A C20 H20B 108.1
C20 C21 C22 111.1(2)
C20 C21 H21A 109.4
C22 C21 H21A 109.4
C20 C21 H21B 109.4
C22 C21 H21B 109.4
H21A C21 H21B 108.0
C23 C22 C21 111.55(19)
C23 C22 H22A 109.3
C21 C22 H22A 109.3
C23 C22 H22B 109.3
C21 C22 H22B 109.3
H22A C22 H22B 108.0
C22 C23 C24 111.65(19)
C22 C23 H23A 109.3
C24 C23 H23A 109.3
C22 C23 H23B 109.3
C24 C23 H23B 109.3
H23A C23 H23B 108.0
C19 C24 C23 111.20(19)
C19 C24 H24A 109.4
C23 C24 H24A 109.4
C19 C24 H24B 109.4
C23 C24 H24B 109.4
H24A C24 H24B 108.0
N4 C25 C26 112.79(17)
N4 C25 C30 111.64(16)
C26 C25 C30 110.83(17)
N4 C25 H25 107.1
C26 C25 H25 107.1
C30 C25 H25 107.1
C25 C26 C27 109.79(18)
C25 C26 H26A 109.7
C27 C26 H26A 109.7
C25 C26 H26B 109.7
C27 C26 H26B 109.7
H26A C26 H26B 108.2
C28 C27 C26 111.23(18)
C28 C27 H27A 109.4
C26 C27 H27A 109.4
C28 C27 H27B 109.4
C26 C27 H27B 109.4
H27A C27 H27B 108.0
C29 C28 C27 111.01(19)
C29 C28 H28A 109.4
C27 C28 H28A 109.4
C29 C28 H28B 109.4
C27 C28 H28B 109.4
H28A C28 H28B 108.0
C28 C29 C30 111.22(19)
C28 C29 H29A 109.4
C30 C29 H29A 109.4
C28 C29 H29B 109.4
C30 C29 H29B 109.4
H29A C29 H29B 108.0
C25 C30 C29 111.10(18)
C25 C30 H30A 109.4
C29 C30 H30A 109.4
C25 C30 H30B 109.4
C29 C30 H30B 109.4
H30A C30 H30B 108.0
N6 C31 N5 104.52(19)
N6 C31 Fe1 137.24(15)
N5 C31 Fe1 115.25(14)
C33 C32 N5 108.93(18)
C33 C32 H32 125.5
N5 C32 H32 125.5
C32 C33 N6 105.27(18)
C32 C33 C34 130.2(2)
N6 C33 C34 124.50(18)
C33 C34 C35 110.53(19)
C33 C34 C39 113.52(19)
C35 C34 C39 109.99(19)
C33 C34 H34 107.5
C35 C34 H34 107.5
C39 C34 H34 107.5
C34 C35 C36 111.7(2)
C34 C35 H35A 109.3
C36 C35 H35A 109.3
C34 C35 H35B 109.3
C36 C35 H35B 109.3
H35A C35 H35B 108.0
C37 C36 C35 111.7(2)
C37 C36 H36A 109.3
C35 C36 H36A 109.3
C37 C36 H36B 109.3
C35 C36 H36B 109.3
H36A C36 H36B 107.9
C36 C37 C38 111.0(2)
C36 C37 H37A 109.4
C38 C37 H37A 109.4
C36 C37 H37B 109.4
C38 C37 H37B 109.4
H37A C37 H37B 108.0
C37 C38 C39 111.5(2)
C37 C38 H38A 109.3
C39 C38 H38A 109.3
C37 C38 H38B 109.3
C39 C38 H38B 109.3
H38A C38 H38B 108.0
C34 C39 C38 110.7(2)
C34 C39 H39A 109.5
C38 C39 H39A 109.5
C34 C39 H39B 109.5
C38 C39 H39B 109.5
H39A C39 H39B 108.1
N6 C40 C41 110.79(17)
N6 C40 C45 111.06(17)
C41 C40 C45 112.06(19)
N6 C40 H40 107.6
C41 C40 H40 107.6
C45 C40 H40 107.6
C40 C41 C42 110.81(19)
C40 C41 H41A 109.5
C42 C41 H41A 109.5
C40 C41 H41B 109.5
C42 C41 H41B 109.5
H41A C41 H41B 108.1
C43 C42 C41 110.37(19)
C43 C42 H42A 109.6
C41 C42 H42A 109.6
C43 C42 H42B 109.6
C41 C42 H42B 109.6
H42A C42 H42B 108.1
C42 C43 C44 111.4(2)
C42 C43 H43A 109.4
C44 C43 H43A 109.4
C42 C43 H43B 109.4
C44 C43 H43B 109.4
H43A C43 H43B 108.0
C43 C44 C45 110.85(19)
C43 C44 H44A 109.5
C45 C44 H44A 109.5
C43 C44 H44B 109.5
C45 C44 H44B 109.5
H44A C44 H44B 108.1
C40 C45 C44 111.18(18)
C40 C45 H45A 109.4
C44 C45 H45A 109.4
C40 C45 H45B 109.4
C44 C45 H45B 109.4
H45A C45 H45B 108.0
C51 C46 C47 115.43(18)
C51 C46 B1 125.29(17)
C47 C46 B1 118.48(18)
C48 C47 C46 122.9(2)
C48 C47 H47 118.5
C46 C47 H47 118.5
C47 C48 C49 119.89(19)
C47 C48 H48 120.1
C49 C48 H48 120.1
C50 C49 C48 119.14(19)
C50 C49 H49 120.4
C48 C49 H49 120.4
C49 C50 C51 120.6(2)
C49 C50 H50 119.7
C51 C50 H50 119.7
C50 C51 C46 121.98(18)
C50 C51 H51 119.0
C46 C51 H51 119.0
C2S C1S H1S1 109.5
C2S C1S H1S2 109.5
H1S1 C1S H1S2 109.5
C2S C1S H1S3 109.5
H1S1 C1S H1S3 109.5
H1S2 C1S H1S3 109.5
O1S C2S C1S 110.0(3)
O1S C2S H2S1 109.7
C1S C2S H2S1 109.7
O1S C2S H2S2 109.7
C1S C2S H2S2 109.7
H2S1 C2S H2S2 108.2
C2S O1S C3S 114.5(3)
O1S C3S C4S 110.1(3)
O1S C3S H3S1 109.6
C4S C3S H3S1 109.6
O1S C3S H3S2 109.6
C4S C3S H3S2 109.6
H3S1 C3S H3S2 108.2
C3S C4S H4S1 109.5
C3S C4S H4S2 109.5
H4S1 C4S H4S2 109.5
C3S C4S H4S3 109.5
H4S1 C4S H4S3 109.5
H4S2 C4S H4S3 109.5

loop_
_geom_bond_atom_site_label_1
_geom_bond_atom_site_label_2
_geom_bond_distance
Fe1 C1 2.063(2)
Fe1 C31 2.100(2)
Fe1 C16 2.114(2)
Fe1 Cl1 2.2617(7)
N1 C1 1.353(3)
N1 C2 1.397(3)
N1 B1 1.571(3)
N2 C1 1.365(3)
N2 C3 1.398(2)
N2 C10 1.470(3)
N3 C16 1.364(3)
N3 C17 1.381(3)
N3 B1 1.568(3)
N4 C16 1.363(3)
N4 C18 1.400(3)
N4 C25 1.468(2)
N5 C31 1.368(3)
N5 C32 1.377(3)
N5 B1 1.574(3)
N6 C31 1.368(3)
N6 C33 1.398(3)
N6 C40 1.471(2)
B1 C46 1.619(3)
C2 C3 1.344(3)
C2 H2 0.9500
C3 C4 1.491(3)
C4 C9 1.515(9)
C4 C5 1.533(6)
C4 C9D 1.543(11)
C4 C5D 1.548(10)
C4 H4 1.0000
C4 H4D 1.0000
C5 C6 1.526(7)
C5 H5A 0.9900
C5 H5B 0.9900
C6 C7 1.510(7)
C6 H6A 0.9900
C6 H6B 0.9900
C7 C8 1.527(9)
C7 H7A 0.9900
C7 H7B 0.9900
C8 C9 1.524(9)
C8 H8A 0.9900
C8 H8B 0.9900
C9 H9A 0.9900
C9 H9B 0.9900
C5D C6D 1.532(10)
C5D H5C 0.9900
C5D H5D 0.9900
C6D C7D 1.529(10)
C6D H6C 0.9900
C6D H6D 0.9900
C7D C8D 1.528(14)
C7D H7C 0.9900
C7D H7D 0.9900
C8D C9D 1.524(12)
C8D H8C 0.9900
C8D H8D 0.9900
C9D H9C 0.9900
C9D H9D 0.9900
C10 C11 1.513(3)
C10 C15 1.524(3)
C10 H10 1.0000
C11 C12 1.523(3)
C11 H11A 0.9900
C11 H11B 0.9900
C12 C13 1.527(3)
C12 H12A 0.9900
C12 H12B 0.9900
C13 C14 1.510(4)
C13 H13A 0.9900
C13 H13B 0.9900
C14 C15 1.525(3)
C14 H14A 0.9900
C14 H14B 0.9900
C15 H15A 0.9900
C15 H15B 0.9900
C17 C18 1.346(3)
C17 H17 0.9500
C18 C19 1.497(3)
C19 C24 1.529(3)
C19 C20 1.530(3)
C19 H19 1.0000
C20 C21 1.524(3)
C20 H20A 0.9900
C20 H20B 0.9900
C21 C22 1.529(3)
C21 H21A 0.9900
C21 H21B 0.9900
C22 C23 1.517(3)
C22 H22A 0.9900
C22 H22B 0.9900
C23 C24 1.530(3)
C23 H23A 0.9900
C23 H23B 0.9900
C24 H24A 0.9900
C24 H24B 0.9900
C25 C26 1.513(3)
C25 C30 1.524(3)
C25 H25 1.0000
C26 C27 1.526(3)
C26 H26A 0.9900
C26 H26B 0.9900
C27 C28 1.517(3)
C27 H27A 0.9900
C27 H27B 0.9900
C28 C29 1.514(3)
C28 H28A 0.9900
C28 H28B 0.9900
C29 C30 1.525(3)
C29 H29A 0.9900
C29 H29B 0.9900
C30 H30A 0.9900
C30 H30B 0.9900
C32 C33 1.348(3)
C32 H32 0.9500
C33 C34 1.496(3)
C34 C35 1.520(3)
C34 C39 1.531(3)
C34 H34 1.0000
C35 C36 1.527(4)
C35 H35A 0.9900
C35 H35B 0.9900
C36 C37 1.503(4)
C36 H36A 0.9900
C36 H36B 0.9900
C37 C38 1.521(4)
C37 H37A 0.9900
C37 H37B 0.9900
C38 C39 1.532(3)
C38 H38A 0.9900
C38 H38B 0.9900
C39 H39A 0.9900
C39 H39B 0.9900
C40 C41 1.518(3)
C40 C45 1.519(3)
C40 H40 1.0000
C41 C42 1.533(3)
C41 H41A 0.9900
C41 H41B 0.9900
C42 C43 1.506(3)
C42 H42A 0.9900
C42 H42B 0.9900
C43 C44 1.511(3)
C43 H43A 0.9900
C43 H43B 0.9900
C44 C45 1.530(3)
C44 H44A 0.9900
C44 H44B 0.9900
C45 H45A 0.9900
C45 H45B 0.9900
C46 C51 1.396(3)
C46 C47 1.404(3)
C47 C48 1.378(3)
C47 H47 0.9500
C48 C49 1.381(3)
C48 H48 0.9500
C49 C50 1.374(3)
C49 H49 0.9500
C50 C51 1.390(3)
C50 H50 0.9500
C51 H51 0.9500
C1S C2S 1.491(5)
C1S H1S1 0.9800
C1S H1S2 0.9800
C1S H1S3 0.9800
C2S O1S 1.371(4)
C2S H2S1 0.9900
C2S H2S2 0.9900
O1S C3S 1.418(4)
C3S C4S 1.468(5)
C3S H3S1 0.9900
C3S H3S2 0.9900
C4S H4S1 0.9800
C4S H4S2 0.9800
C4S H4S3 0.9800

loop_
_geom_torsion_atom_site_label_1
_geom_torsion_atom_site_label_2
_geom_torsion_atom_site_label_3
_geom_torsion_atom_site_label_4
_geom_torsion
C16 N3 B1 N1 -55.3(2)
C17 N3 B1 N1 137.83(19)
C16 N3 B1 N5 60.6(2)
C17 N3 B1 N5 -106.3(2)
C16 N3 B1 C46 -172.96(18)
C17 N3 B1 C46 20.2(3)
C1 N1 B1 N3 56.6(2)
C2 N1 B1 N3 -123.05(19)
C1 N1 B1 N5 -56.2(2)
C2 N1 B1 N5 124.17(19)
C1 N1 B1 C46 177.52(17)
C2 N1 B1 C46 -2.1(2)
C31 N5 B1 N3 -65.3(2)
C32 N5 B1 N3 99.2(2)
C31 N5 B1 N1 50.9(2)
C32 N5 B1 N1 -144.60(19)
C31 N5 B1 C46 171.18(18)
C32 N5 B1 C46 -24.3(3)
C2 N1 C1 N2 -0.8(2)
B1 N1 C1 N2 179.55(16)
C2 N1 C1 Fe1 178.57(12)
B1 N1 C1 Fe1 -1.1(2)
C3 N2 C1 N1 0.8(2)
C10 N2 C1 N1 -176.58(16)
C3 N2 C1 Fe1 -178.21(18)
C10 N2 C1 Fe1 4.4(3)
C31 Fe1 C1 N1 46.18(14)
C16 Fe1 C1 N1 -42.15(14)
Cl1 Fe1 C1 N1 -177.93(11)
C31 Fe1 C1 N2 -134.8(2)
C16 Fe1 C1 N2 136.9(2)
Cl1 Fe1 C1 N2 1.1(2)
C1 N1 C2 C3 0.5(2)
B1 N1 C2 C3 -179.88(17)
N1 C2 C3 N2 0.1(2)
N1 C2 C3 C4 -178.81(19)
C1 N2 C3 C2 -0.6(2)
C10 N2 C3 C2 176.86(17)
C1 N2 C3 C4 178.40(18)
C10 N2 C3 C4 -4.2(3)
C2 C3 C4 C9 -94.9(8)
N2 C3 C4 C9 86.4(8)
C2 C3 C4 C5 34.7(4)
N2 C3 C4 C5 -144.0(3)
C2 C3 C4 C9D -104.6(12)
N2 C3 C4 C9D 76.7(12)
C2 C3 C4 C5D 11.3(5)
N2 C3 C4 C5D -167.4(4)
C3 C4 C5 C6 175.2(3)
C9 C4 C5 C6 -53.9(10)
C9D C4 C5 C6 -50.5(15)
C5D C4 C5 C6 -100.8(16)
C4 C5 C6 C7 55.2(7)
C5 C6 C7 C8 -56.0(12)
C6 C7 C8 C9 54.3(19)
C3 C4 C9 C8 -176.8(10)
C5 C4 C9 C8 53.6(14)
C9D C4 C9 C8 -109(11)
C5D C4 C9 C8 69.7(13)
C7 C8 C9 C4 -53(2)
C3 C4 C5D C6D 179.9(5)
C9 C4 C5D C6D -61.5(10)
C5 C4 C5D C6D 75.6(16)
C9D C4 C5D C6D -61.3(13)
C4 C5D C6D C7D 60.4(9)
C5D C6D C7D C8D -55.2(18)
C6D C7D C8D C9D 54(3)
C7D C8D C9D C4 -59(3)
C3 C4 C9D C8D 178.3(16)
C9 C4 C9D C8D 62(10)
C5 C4 C9D C8D 43(2)
C5D C4 C9D C8D 61(2)
C1 N2 C10 C11 -62.4(2)
C3 N2 C10 C11 120.5(2)
C1 N2 C10 C15 64.3(2)
C3 N2 C10 C15 -112.7(2)
N2 C10 C11 C12 -176.82(17)
C15 C10 C11 C12 56.5(2)
C10 C11 C12 C13 -55.7(2)
C11 C12 C13 C14 56.7(3)
C12 C13 C14 C15 -57.4(3)
N2 C10 C15 C14 175.85(19)
C11 C10 C15 C14 -57.1(3)
C13 C14 C15 C10 57.2(3)
C18 N4 C16 N3 1.1(2)
C25 N4 C16 N3 176.04(17)
C18 N4 C16 Fe1 -167.43(19)
C25 N4 C16 Fe1 7.5(3)
C17 N3 C16 N4 -1.8(2)
B1 N3 C16 N4 -170.67(17)
C17 N3 C16 Fe1 170.27(13)
B1 N3 C16 Fe1 1.4(2)
C1 Fe1 C16 N4 -149.6(2)
C31 Fe1 C16 N4 120.4(2)
Cl1 Fe1 C16 N4 -16.7(3)
C1 Fe1 C16 N3 42.50(15)
C31 Fe1 C16 N3 -47.45(15)
Cl1 Fe1 C16 N3 175.46(11)
C16 N3 C17 C18 1.9(2)
B1 N3 C17 C18 170.13(18)
N3 C17 C18 N4 -1.2(2)
N3 C17 C18 C19 173.9(2)
C16 N4 C18 C17 0.1(2)
C25 N4 C18 C17 -174.89(18)
C16 N4 C18 C19 -175.33(19)
C25 N4 C18 C19 9.7(3)
C17 C18 C19 C24 -92.6(3)
N4 C18 C19 C24 81.6(2)
C17 C18 C19 C20 30.7(3)
N4 C18 C19 C20 -155.02(19)
C18 C19 C20 C21 177.08(17)
C24 C19 C20 C21 -58.6(2)
C19 C20 C21 C22 57.5(2)
C20 C21 C22 C23 -54.8(3)
C21 C22 C23 C24 53.4(3)
C18 C19 C24 C23 -177.91(18)
C20 C19 C24 C23 57.3(2)
C22 C23 C24 C19 -55.1(3)
C16 N4 C25 C26 73.1(2)
C18 N4 C25 C26 -112.6(2)
C16 N4 C25 C30 -52.5(3)
C18 N4 C25 C30 121.8(2)
N4 C25 C26 C27 176.33(17)
C30 C25 C26 C27 -57.7(2)
C25 C26 C27 C28 57.8(3)
C26 C27 C28 C29 -56.5(3)
C27 C28 C29 C30 54.8(3)
N4 C25 C30 C29 -176.69(18)
C26 C25 C30 C29 56.7(2)
C28 C29 C30 C25 -54.9(3)
C33 N6 C31 N5 -2.5(2)
C40 N6 C31 N5 -178.63(17)
C33 N6 C31 Fe1 155.80(18)
C40 N6 C31 Fe1 -20.3(3)
C32 N5 C31 N6 3.2(2)
B1 N5 C31 N6 170.36(17)
C32 N5 C31 Fe1 -160.65(14)
B1 N5 C31 Fe1 6.5(2)
C1 Fe1 C31 N6 153.3(2)
C16 Fe1 C31 N6 -113.1(2)
Cl1 Fe1 C31 N6 22.2(3)
C1 Fe1 C31 N5 -50.00(16)
C16 Fe1 C31 N5 43.56(16)
Cl1 Fe1 C31 N5 178.92(12)
C31 N5 C32 C33 -2.9(2)
B1 N5 C32 C33 -168.64(19)
N5 C32 C33 N6 1.2(2)
N5 C32 C33 C34 -179.0(2)
C31 N6 C33 C32 0.8(2)
C40 N6 C33 C32 176.84(19)
C31 N6 C33 C34 -178.9(2)
C40 N6 C33 C34 -2.9(3)
C32 C33 C34 C35 -18.4(3)
N6 C33 C34 C35 161.2(2)
C32 C33 C34 C39 105.7(3)
N6 C33 C34 C39 -74.6(3)
C33 C34 C35 C36 -177.8(2)
C39 C34 C35 C36 56.1(3)
C34 C35 C36 C37 -56.0(3)
C35 C36 C37 C38 55.0(3)
C36 C37 C38 C39 -55.5(3)
C33 C34 C39 C38 179.4(2)
C35 C34 C39 C38 -56.2(3)
C37 C38 C39 C34 56.4(3)
C31 N6 C40 C41 -58.7(3)
C33 N6 C40 C41 125.8(2)
C31 N6 C40 C45 66.6(3)
C33 N6 C40 C45 -109.0(2)
N6 C40 C41 C42 179.13(19)
C45 C40 C41 C42 54.5(3)
C40 C41 C42 C43 -56.3(3)
C41 C42 C43 C44 58.1(3)
C42 C43 C44 C45 -57.3(3)
N6 C40 C45 C44 -178.15(19)
C41 C40 C45 C44 -53.6(3)
C43 C44 C45 C40 54.5(3)
N3 B1 C46 C51 -145.2(2)
N1 B1 C46 C51 95.6(2)
N5 B1 C46 C51 -25.9(3)
N3 B1 C46 C47 45.5(3)
N1 B1 C46 C47 -73.7(2)
N5 B1 C46 C47 164.84(19)
C51 C46 C47 C48 -0.7(3)
B1 C46 C47 C48 169.7(2)
C46 C47 C48 C49 1.5(3)
C47 C48 C49 C50 -0.9(3)
C48 C49 C50 C51 -0.5(3)
C49 C50 C51 C46 1.3(3)
C47 C46 C51 C50 -0.7(3)
B1 C46 C51 C50 -170.3(2)
C1S C2S O1S C3S 176.1(3)
C2S O1S C3S C4S -170.4(3)
